data_7051090
loop_
_publ_author_name
'Grepioni, Fabrizia'
'Gladiali, Serafino'
'Scaccianoce, Laura'
'Ribeiro, Paulinha'
'Braga, Dario'

_publ_section_title
;
 Crystal engineering of chiral superstructures based on
 (R)-(+)-1,1'-bi-2-naphthol and the alkali derivatives of racemic
 (R,S)-1,1'-bi-2-naphthol
;
_journal_issue 5
_journal_name_full 'New Journal of Chemistry'
_journal_page_first 690
_journal_paper_doi 10.1039/b009665m
_journal_volume 25
_journal_year 2001
_chemical_formula_sum 'C40 H27 O4 Rb'
_chemical_formula_weight 657.09
_chemical_name_systematic
; 
? 
;
_space_group_IT_number 2
_symmetry_cell_setting triclinic
_symmetry_space_group_name_Hall '-P 1'
_symmetry_space_group_name_H-M 'P -1'
_atom_sites_solution_hydrogens geom
_atom_sites_solution_primary direct
_atom_sites_solution_secondary difmap
_audit_creation_method SHELXL-97
_cell_angle_alpha 90.000(10)
_cell_angle_beta 112.600(10)
_cell_angle_gamma 100.030(10)
_cell_formula_units_Z 2
_cell_length_a 10.6820(10)
_cell_length_b 12.2140(10)
_cell_length_c 12.6680(10)
_cell_measurement_reflns_used 12
_cell_measurement_temperature 293(2)
_cell_measurement_theta_max 12
_cell_measurement_theta_min 10
_cell_volume 1498.5(3)
_computing_structure_refinement 'SHELXL-97 (Sheldrick, 1997)'
_computing_structure_solution 'SHELXS-97 (Sheldrick, 1990)'
_diffrn_ambient_temperature 293(2)
_diffrn_measured_fraction_theta_full 0.998
_diffrn_measured_fraction_theta_max 0.998
_diffrn_measurement_device_type 'Nonius CAD4'
_diffrn_measurement_method '\w/2\q scans'
_diffrn_radiation_monochromator graphite
_diffrn_radiation_source 'fine-focus sealed tube'
_diffrn_radiation_type MoK\a
_diffrn_radiation_wavelength 0.71073
_diffrn_reflns_av_R_equivalents 0.0243
_diffrn_reflns_av_sigmaI/netI 0.0423
_diffrn_reflns_limit_h_max 10
_diffrn_reflns_limit_h_min -11
_diffrn_reflns_limit_k_max 13
_diffrn_reflns_limit_k_min -13
_diffrn_reflns_limit_l_max 13
_diffrn_reflns_limit_l_min 0
_diffrn_reflns_number 4373
_diffrn_reflns_theta_full 22.98
_diffrn_reflns_theta_max 22.98
_diffrn_reflns_theta_min 2.52
_exptl_absorpt_coefficient_mu 1.696
_exptl_absorpt_correction_T_max 1.00
_exptl_absorpt_correction_T_min 0.84
_exptl_absorpt_correction_type psi-scan
_exptl_crystal_colour Colourless
_exptl_crystal_density_diffrn 1.456
_exptl_crystal_density_method 'not measured'
_exptl_crystal_description Block
_exptl_crystal_F_000 672
_exptl_crystal_size_max 0.20
_exptl_crystal_size_mid 0.18
_exptl_crystal_size_min 0.14
_refine_diff_density_max 0.695
_refine_diff_density_min -0.740
_refine_diff_density_rms 0.085
_refine_ls_extinction_method none
_refine_ls_goodness_of_fit_ref 1.032
_refine_ls_hydrogen_treatment mixed
_refine_ls_matrix_type full
_refine_ls_number_parameters 310
_refine_ls_number_reflns 4153
_refine_ls_number_restraints 0
_refine_ls_restrained_S_all 1.032
_refine_ls_R_factor_all 0.1121
_refine_ls_R_factor_gt 0.0657
_refine_ls_shift/su_max 0.000
_refine_ls_shift/su_mean 0.000
_refine_ls_structure_factor_coef Fsqd
_refine_ls_weighting_details 'calc w=1/[\s^2^(Fo^2^)+(0.1039P)^2^+3.8108P] where P=(Fo^2^+2Fc^2^)/3'
_refine_ls_weighting_scheme calc
_refine_ls_wR_factor_gt 0.1712
_refine_ls_wR_factor_ref 0.1998
_reflns_number_gt 2703
_reflns_number_total 4153
_reflns_threshold_expression >2sigma(I)
_cod_data_source_file b009665m.txt
_cod_data_source_block 5
_cod_depositor_comments
;
The following automatic conversions were performed:
'_symmetry_cell_setting' value 'Triclinic' changed to 'triclinic'
according to '/home/saulius/struct/CIF-dictionaries/cif_core.dic'
dictionary named 'cif_core.dic' version 2.4.1 from
2010-06-29.

'_exptl_absorpt_correction_type' value 'Psi-scan' changed to
'psi-scan' according to
'/home/saulius/struct/CIF-dictionaries/cif_core.dic' dictionary named
'cif_core.dic' version 2.4.1 from 2010-06-29.

Automatic conversion script
Id: cif_fix_enum 1527 2010-12-29 10:47:43Z saulius 
;
_cod_original_cell_volume 1498.5(2)
_cod_original_sg_symbol_H-M P-1
_cod_database_code 7051090

loop_
_symmetry_equiv_pos_as_xyz
'x, y, z'
'-x, -y, -z'

loop_
_atom_site_label
_atom_site_type_symbol
_atom_site_fract_x
_atom_site_fract_y
_atom_site_fract_z
_atom_site_U_iso_or_equiv
_atom_site_adp_type
_atom_site_occupancy
_atom_site_symmetry_multiplicity
_atom_site_calc_flag
_atom_site_refinement_flags
_atom_site_disorder_assembly
_atom_site_disorder_group
Rb1 Rb 0.00697(9) 0.24687(6) 0.15917(8) 0.0792(4) Uani 1 1 d . . .
O1 O -0.0897(4) 0.5905(3) 0.1363(3) 0.0416(10) Uani 1 1 d . . .
C1 C 0.2012(3) 0.59015(19) 0.2298(2) 0.0332(13) Uani 1 1 d G . .
C2 C 0.1927(3) 0.5489(2) 0.1245(2) 0.0388(14) Uani 1 1 d G . .
C3 C 0.2770(3) 0.6049(2) 0.0734(2) 0.0460(16) Uani 1 1 d G . .
H3 H 0.2713 0.5773 0.0029 0.055 Uiso 1 1 calc R . .
C4 C 0.3699(3) 0.7021(2) 0.1276(2) 0.0480(16) Uani 1 1 d G . .
H4 H 0.4263 0.7396 0.0934 0.058 Uiso 1 1 calc R . .
C5 C 0.3784(2) 0.74337(17) 0.23289(19) 0.0398(14) Uani 1 1 d G . .
C6 C 0.2941(2) 0.68739(16) 0.28399(18) 0.0326(13) Uani 1 1 d G . .
C7 C 0.3026(3) 0.7286(2) 0.3893(2) 0.0413(15) Uani 1 1 d G . .
H7 H 0.2462 0.6912 0.4235 0.050 Uiso 1 1 calc R . .
C8 C 0.3955(3) 0.8258(2) 0.4435(2) 0.0499(17) Uani 1 1 d G . .
H8 H 0.4012 0.8534 0.5140 0.060 Uiso 1 1 calc R . .
C9 C 0.4798(3) 0.8818(2) 0.3924(3) 0.0573(19) Uani 1 1 d G . .
H9 H 0.5420 0.9469 0.4287 0.069 Uiso 1 1 calc R . .
C10 C 0.4713(3) 0.8406(2) 0.2871(3) 0.0510(17) Uani 1 1 d G . .
H10 H 0.5277 0.8781 0.2529 0.061 Uiso 1 1 calc R . .
O2 O 0.1131(4) 0.4472(3) 0.0771(3) 0.0471(11) Uani 1 1 d . . .
H200 H 0.1076 0.4250 0.0037 0.050 Uiso 1 1 d . . .
C11 C 0.1031(3) 0.5227(2) 0.2799(2) 0.0335(13) Uani 1 1 d G . .
C12 C -0.0354(3) 0.5307(2) 0.2285(2) 0.0372(14) Uani 1 1 d G . .
C13 C -0.1302(2) 0.4720(3) 0.2683(3) 0.0474(16) Uani 1 1 d G . .
H13 H -0.2229 0.4774 0.2339 0.057 Uiso 1 1 calc R . .
C14 C -0.0865(2) 0.4053(3) 0.3594(3) 0.0550(18) Uani 1 1 d G . .
H14 H -0.1499 0.3661 0.3860 0.066 Uiso 1 1 calc R . .
C15 C 0.0520(3) 0.3973(2) 0.4107(2) 0.0430(15) Uani 1 1 d G . .
C16 C 0.1468(2) 0.45600(18) 0.37097(19) 0.0363(14) Uani 1 1 d G . .
C17 C 0.2853(2) 0.4480(3) 0.4223(3) 0.0464(16) Uani 1 1 d G . .
H17 H 0.3487 0.4873 0.3957 0.056 Uiso 1 1 calc R . .
C18 C 0.3290(3) 0.3813(3) 0.5134(3) 0.0612(19) Uani 1 1 d G . .
H18 H 0.4217 0.3760 0.5478 0.073 Uiso 1 1 calc R . .
C19 C 0.2342(4) 0.3226(3) 0.5532(3) 0.070(2) Uani 1 1 d G . .
H19 H 0.2635 0.2780 0.6142 0.084 Uiso 1 1 calc R . .
C20 C 0.0957(3) 0.3306(3) 0.5019(3) 0.064(2) Uani 1 1 d G . .
H20 H 0.0323 0.2914 0.5285 0.077 Uiso 1 1 calc R . .
O3 O 0.1134(4) -0.0855(3) 0.0252(3) 0.0440(10) Uani 1 1 d . . .
H300 H -0.0548 0.1387 -0.0558 0.050 Uiso 1 1 d . . .
C21 C 0.2293(3) 0.1020(2) 0.0283(2) 0.0392(14) Uani 1 1 d G . .
C22 C 0.1854(3) 0.01427(19) 0.0835(3) 0.0392(14) Uani 1 1 d G . .
C23 C 0.2242(3) 0.0243(2) 0.2016(3) 0.0483(16) Uani 1 1 d G . .
H23 H 0.1949 -0.0344 0.2385 0.058 Uiso 1 1 calc R . .
C24 C 0.3069(3) 0.1221(2) 0.2646(2) 0.0508(17) Uani 1 1 d G . .
H24 H 0.3328 0.1288 0.3436 0.061 Uiso 1 1 calc R . .
C25 C 0.3507(2) 0.20974(19) 0.20938(18) 0.0421(15) Uani 1 1 d G . .
C26 C 0.3119(2) 0.19970(18) 0.09124(18) 0.0381(14) Uani 1 1 d G . .
C27 C 0.3557(3) 0.2874(2) 0.0361(2) 0.0449(15) Uani 1 1 d G . .
H27 H 0.3298 0.2807 -0.0430 0.054 Uiso 1 1 calc R . .
C28 C 0.4384(4) 0.3851(2) 0.0990(3) 0.0557(18) Uani 1 1 d G . .
H28 H 0.4677 0.4438 0.0621 0.067 Uiso 1 1 calc R . .
C29 C 0.4772(3) 0.3952(2) 0.2171(3) 0.061(2) Uani 1 1 d G . .
H29 H 0.5325 0.4606 0.2593 0.073 Uiso 1 1 calc R . .
C30 C 0.4333(3) 0.3075(2) 0.2723(2) 0.0531(17) Uani 1 1 d G . .
H30 H 0.4593 0.3142 0.3514 0.064 Uiso 1 1 calc R . .
O4 O 0.0228(4) 0.2136(3) -0.1192(3) 0.0424(10) Uani 1 1 d . . .
H400 H -0.0348 0.6993 0.1401 0.050 Uiso 1 1 d . . .
C31 C 0.1767(3) 0.0845(2) -0.1037(2) 0.0357(14) Uani 1 1 d G . .
C32 C 0.0837(3) 0.1498(2) -0.1672(3) 0.0376(14) Uani 1 1 d G . .
C33 C 0.0369(3) 0.1430(2) -0.2861(3) 0.0466(16) Uani 1 1 d G . .
H33 H -0.0253 0.1866 -0.3286 0.056 Uiso 1 1 calc R . .
C34 C 0.0832(3) 0.0708(3) -0.34152(19) 0.0489(16) Uani 1 1 d G . .
H34 H 0.0519 0.0662 -0.4211 0.059 Uiso 1 1 calc R . .
C35 C 0.1762(2) 0.00556(19) -0.27805(18) 0.0422(15) Uani 1 1 d G . .
C36 C 0.2230(2) 0.01241(17) -0.15916(18) 0.0350(14) Uani 1 1 d G . .
C37 C 0.3161(3) -0.0529(3) -0.0957(2) 0.0466(16) Uani 1 1 d G . .
H37 H 0.3474 -0.0483 -0.0161 0.056 Uiso 1 1 calc R . .
C38 C 0.3624(3) -0.1250(3) -0.1511(3) 0.0570(18) Uani 1 1 d G . .
H38 H 0.4246 -0.1687 -0.1086 0.068 Uiso 1 1 calc R . .
C39 C 0.3156(4) -0.1319(3) -0.2700(3) 0.0609(19) Uani 1 1 d G . .
H39 H 0.3466 -0.1801 -0.3071 0.073 Uiso 1 1 calc R . .
C40 C 0.2225(4) -0.0666(3) -0.3335(2) 0.0544(17) Uani 1 1 d G . .
H40 H 0.1912 -0.0712 -0.4130 0.065 Uiso 1 1 calc R . .

loop_
_atom_site_aniso_label
_atom_site_aniso_U_11
_atom_site_aniso_U_22
_atom_site_aniso_U_33
_atom_site_aniso_U_23
_atom_site_aniso_U_13
_atom_site_aniso_U_12
Rb1 0.0906(7) 0.0474(5) 0.0905(7) -0.0112(4) 0.0325(5) -0.0034(4)
O1 0.042(2) 0.032(2) 0.047(2) 0.0051(19) 0.013(2) 0.0081(18)
C1 0.034(3) 0.032(3) 0.034(3) 0.007(2) 0.012(3) 0.013(3)
C2 0.041(3) 0.034(3) 0.045(4) 0.005(3) 0.019(3) 0.008(3)
C3 0.058(4) 0.043(4) 0.042(4) 0.002(3) 0.026(3) 0.007(3)
C4 0.054(4) 0.046(4) 0.052(4) 0.016(3) 0.031(3) 0.006(3)
C5 0.036(3) 0.031(3) 0.053(4) 0.007(3) 0.018(3) 0.007(3)
C6 0.034(3) 0.026(3) 0.038(3) 0.005(2) 0.013(3) 0.008(2)
C7 0.041(4) 0.032(3) 0.052(4) 0.003(3) 0.021(3) 0.004(3)
C8 0.058(4) 0.038(4) 0.052(4) -0.001(3) 0.020(3) 0.009(3)
C9 0.051(4) 0.032(3) 0.074(5) 0.000(3) 0.013(4) -0.005(3)
C10 0.047(4) 0.041(4) 0.065(5) 0.007(3) 0.024(3) 0.001(3)
O2 0.055(3) 0.040(2) 0.046(2) -0.0086(19) 0.023(2) 0.001(2)
C11 0.033(3) 0.026(3) 0.041(3) -0.003(2) 0.016(3) 0.000(2)
C12 0.048(4) 0.027(3) 0.038(3) -0.003(3) 0.020(3) 0.004(3)
C13 0.039(4) 0.044(4) 0.060(4) 0.007(3) 0.021(3) 0.003(3)
C14 0.056(5) 0.052(4) 0.064(4) 0.018(3) 0.035(4) 0.003(3)
C15 0.051(4) 0.036(3) 0.046(4) 0.012(3) 0.023(3) 0.009(3)
C16 0.043(4) 0.032(3) 0.037(3) 0.007(3) 0.018(3) 0.010(3)
C17 0.050(4) 0.041(4) 0.053(4) 0.014(3) 0.022(3) 0.016(3)
C18 0.059(5) 0.065(5) 0.062(5) 0.020(4) 0.021(4) 0.025(4)
C19 0.095(6) 0.058(5) 0.060(5) 0.032(4) 0.028(5) 0.025(4)
C20 0.070(5) 0.060(5) 0.069(5) 0.028(4) 0.036(4) 0.007(4)
O3 0.047(3) 0.036(2) 0.054(3) 0.010(2) 0.027(2) 0.0035(19)
C21 0.036(3) 0.045(4) 0.044(4) 0.015(3) 0.020(3) 0.017(3)
C22 0.038(3) 0.039(3) 0.046(4) 0.010(3) 0.022(3) 0.009(3)
C23 0.046(4) 0.051(4) 0.048(4) 0.017(3) 0.019(3) 0.008(3)
C24 0.049(4) 0.061(4) 0.038(4) 0.007(3) 0.013(3) 0.010(3)
C25 0.035(3) 0.046(4) 0.044(4) 0.000(3) 0.012(3) 0.012(3)
C26 0.034(3) 0.035(3) 0.051(4) 0.007(3) 0.020(3) 0.012(3)
C27 0.040(4) 0.044(4) 0.055(4) 0.008(3) 0.022(3) 0.012(3)
C28 0.052(4) 0.040(4) 0.079(5) 0.012(4) 0.031(4) 0.008(3)
C29 0.052(4) 0.040(4) 0.083(6) -0.004(4) 0.019(4) 0.007(3)
C30 0.051(4) 0.056(4) 0.054(4) -0.004(3) 0.018(3) 0.019(3)
O4 0.047(3) 0.032(2) 0.059(3) 0.0159(19) 0.030(2) 0.0137(19)
C31 0.034(3) 0.029(3) 0.042(3) 0.008(3) 0.014(3) 0.001(3)
C32 0.043(4) 0.029(3) 0.044(4) 0.009(3) 0.022(3) 0.005(3)
C33 0.047(4) 0.043(4) 0.053(4) 0.015(3) 0.020(3) 0.014(3)
C34 0.051(4) 0.053(4) 0.047(4) 0.008(3) 0.022(3) 0.013(3)
C35 0.044(4) 0.041(3) 0.048(4) 0.004(3) 0.026(3) 0.005(3)
C36 0.030(3) 0.030(3) 0.048(4) 0.006(3) 0.019(3) 0.005(2)
C37 0.040(4) 0.056(4) 0.051(4) 0.011(3) 0.022(3) 0.016(3)
C38 0.049(4) 0.053(4) 0.081(5) 0.017(4) 0.032(4) 0.024(3)
C39 0.056(4) 0.059(4) 0.081(5) -0.005(4) 0.039(4) 0.013(4)
C40 0.050(4) 0.058(4) 0.055(4) -0.006(3) 0.022(3) 0.008(3)

loop_
_atom_type_symbol
_atom_type_description
_atom_type_scat_dispersion_real
_atom_type_scat_dispersion_imag
_atom_type_scat_source
C C 0.0033 0.0016 'International Tables Vol C Tables 4.2.6.8 and 6.1.1.4'
H H 0.0000 0.0000 'International Tables Vol C Tables 4.2.6.8 and 6.1.1.4'
O O 0.0106 0.0060 'International Tables Vol C Tables 4.2.6.8 and 6.1.1.4'
Rb Rb -0.9393 2.9676 'International Tables Vol C Tables 4.2.6.8 and 6.1.1.4'

loop_
_geom_angle_atom_site_label_1
_geom_angle_atom_site_label_2
_geom_angle_atom_site_label_3
_geom_angle
_geom_angle_site_symmetry_1
_geom_angle_site_symmetry_3
_geom_angle_publ_flag
O3 Rb1 O2 107.45(11) 2 . ?
O3 Rb1 C16 176.24(9) 2 . ?
O2 Rb1 C16 69.41(9) . . ?
O3 Rb1 C15 158.39(9) 2 . ?
O2 Rb1 C15 90.21(9) . . ?
C16 Rb1 C15 23.2 . . ?
O3 Rb1 C11 153.11(9) 2 . ?
O2 Rb1 C11 50.30(8) . . ?
C16 Rb1 C11 23.1 . . ?
C15 Rb1 C11 40.1 . . ?
O3 Rb1 C24 89.66(10) 2 . ?
O2 Rb1 C24 100.37(10) . . ?
C16 Rb1 C24 92.95(6) . . ?
C15 Rb1 C24 99.52(6) . . ?
C11 Rb1 C24 107.72(7) . . ?
O3 Rb1 C25 93.12(9) 2 . ?
O2 Rb1 C25 78.24(10) . . ?
C16 Rb1 C25 88.28(6) . . ?
C15 Rb1 C25 102.83(6) . . ?
C11 Rb1 C25 95.77(6) . . ?
C24 Rb1 C25 22.4 . . ?
O3 Rb1 O4 44.65(10) 2 . ?
O2 Rb1 O4 64.58(10) . . ?
C16 Rb1 O4 132.85(8) . . ?
C15 Rb1 O4 154.79(7) . . ?
C11 Rb1 O4 114.74(7) . . ?
C24 Rb1 O4 85.66(7) . . ?
C25 Rb1 O4 73.13(7) . . ?
O3 Rb1 C37 55.28(14) 2 2 ?
O2 Rb1 C37 139.60(18) . 2 ?
C16 Rb1 C37 125.66(12) . 2 ?
C15 Rb1 C37 103.17(13) . 2 ?
C11 Rb1 C37 128.64(12) . 2 ?
C24 Rb1 C37 114.33(14) . 2 ?
C25 Rb1 C37 132.99(13) . 2 ?
O4 Rb1 C37 96.91(15) . 2 ?
O3 Rb1 C36 56.42(15) 2 2 ?
O2 Rb1 C36 159.28(19) . 2 ?
C16 Rb1 C36 126.06(13) . 2 ?
C15 Rb1 C36 103.28(13) . 2 ?
C11 Rb1 C36 139.38(10) . 2 ?
C24 Rb1 C36 92.93(14) . 2 ?
C25 Rb1 C36 113.14(13) . 2 ?
O4 Rb1 C36 101.05(14) . 2 ?
C37 Rb1 C36 21.99(6) 2 2 ?
O3 Rb1 C14 140.50(10) 2 . ?
O2 Rb1 C14 92.65(9) . . ?
C16 Rb1 C14 39.3 . . ?
C15 Rb1 C14 22.0 . . ?
C11 Rb1 C14 45.1 . . ?
C24 Rb1 C14 120.39(6) . . ?
C25 Rb1 C14 124.67(6) . . ?
O4 Rb1 C14 149.15(8) . . ?
C37 Rb1 C14 87.34(12) 2 . ?
C36 Rb1 C14 94.24(10) 2 . ?
O3 Rb1 C12 137.42(9) 2 . ?
O2 Rb1 C12 55.95(9) . . ?
C16 Rb1 C12 39.2 . . ?
C15 Rb1 C12 45.1 . . ?
C11 Rb1 C12 21.9 . . ?
C24 Rb1 C12 129.52(7) . . ?
C25 Rb1 C12 116.98(6) . . ?
O4 Rb1 C12 113.57(7) . . ?
C37 Rb1 C12 109.17(12) 2 . ?
C36 Rb1 C12 125.02(10) 2 . ?
C14 Rb1 C12 37.8 . . ?
O3 Rb1 H200 91.4 2 . ?
O2 Rb1 H200 16.3 . . ?
C16 Rb1 H200 85.6 . . ?
C15 Rb1 H200 106.5 . . ?
C11 Rb1 H200 66.5 . . ?
C24 Rb1 H200 97.7 . . ?
C25 Rb1 H200 75.5 . . ?
O4 Rb1 H200 48.3 . . ?
C37 Rb1 H200 131.4 2 . ?
C36 Rb1 H200 146.1 2 . ?
C14 Rb1 H200 107.6 . . ?
C12 Rb1 H200 70.0 . . ?
O3 Rb1 H300 20.7 2 . ?
O2 Rb1 H300 87.8 . . ?
C16 Rb1 H300 156.8 . . ?
C15 Rb1 H300 173.4 . . ?
C11 Rb1 H300 136.9 . . ?
C24 Rb1 H300 87.1 . . ?
C25 Rb1 H300 82.9 . . ?
O4 Rb1 H300 24.0 . . ?
C37 Rb1 H300 74.6 2 . ?
C36 Rb1 H300 77.0 2 . ?
C14 Rb1 H300 151.9 . . ?
C12 Rb1 H300 129.3 . . ?
H200 Rb1 H300 71.5 . . ?
C12 O1 H400 119.6 . . ?
C2 C1 C6 120.0 . . ?
C2 C1 C11 116.41(17) . . ?
C6 C1 C11 123.59(17) . . ?
O2 C2 C1 120.1(2) . . ?
O2 C2 C3 119.5(2) . . ?
C1 C2 C3 120.0 . . ?
C2 C3 C4 120.0 . . ?
C2 C3 H3 120.0 . . ?
C4 C3 H3 120.0 . . ?
C5 C4 C3 120.0 . . ?
C5 C4 H4 120.0 . . ?
C3 C4 H4 120.0 . . ?
C4 C5 C6 120.0 . . ?
C4 C5 C10 120.0 . . ?
C6 C5 C10 120.0 . . ?
C7 C6 C5 120.0 . . ?
C7 C6 C1 120.0 . . ?
C5 C6 C1 120.0 . . ?
C6 C7 C8 120.0 . . ?
C6 C7 H7 120.0 . . ?
C8 C7 H7 120.0 . . ?
C9 C8 C7 120.0 . . ?
C9 C8 H8 120.0 . . ?
C7 C8 H8 120.0 . . ?
C8 C9 C10 120.0 . . ?
C8 C9 H9 120.0 . . ?
C10 C9 H9 120.0 . . ?
C9 C10 C5 120.0 . . ?
C9 C10 H10 120.0 . . ?
C5 C10 H10 120.0 . . ?
C2 O2 Rb1 136.4(3) . . ?
C2 O2 H200 116.4 . . ?
Rb1 O2 H200 104.8 . . ?
C12 C11 C16 120.0 . . ?
C12 C11 C1 116.59(18) . . ?
C16 C11 C1 123.41(18) . . ?
C12 C11 Rb1 87.56(9) . . ?
C16 C11 Rb1 73.84(8) . . ?
C1 C11 Rb1 108.86(17) . . ?
O1 C12 C11 124.6(2) . . ?
O1 C12 C13 115.3(2) . . ?
C11 C12 C13 120.0 . . ?
O1 C12 Rb1 115.3(2) . . ?
C11 C12 Rb1 70.52(8) . . ?
C13 C12 Rb1 83.34(11) . . ?
C14 C13 C12 120.0 . . ?
C14 C13 H13 120.0 . . ?
C12 C13 H13 120.0 . . ?
C15 C14 C13 120.0 . . ?
C15 C14 Rb1 70.48(8) . . ?
C13 C14 Rb1 83.62(8) . . ?
C15 C14 H14 120.0 . . ?
C13 C14 H14 120.0 . . ?
Rb1 C14 H14 116.4 . . ?
C14 C15 C16 120.0 . . ?
C14 C15 C20 120.0 . . ?
C16 C15 C20 120.0 . . ?
C14 C15 Rb1 87.56(9) . . ?
C16 C15 Rb1 74.12(11) . . ?
C20 C15 Rb1 108.43(8) . . ?
C17 C16 C15 120.0 . . ?
C17 C16 C11 120.0 . . ?
C15 C16 C11 120.0 . . ?
C17 C16 Rb1 104.39(9) . . ?
C15 C16 Rb1 82.71(12) . . ?
C11 C16 Rb1 83.02(9) . . ?
C16 C17 C18 120.0 . . ?
C16 C17 H17 120.0 . . ?
C18 C17 H17 120.0 . . ?
C17 C18 C19 120.0 . . ?
C17 C18 H18 120.0 . . ?
C19 C18 H18 120.0 . . ?
C20 C19 C18 120.0 . . ?
C20 C19 H19 120.0 . . ?
C18 C19 H19 120.0 . . ?
C19 C20 C15 120.0 . . ?
C19 C20 H20 120.0 . . ?
C15 C20 H20 120.0 . . ?
C22 O3 Rb1 157.7(3) . 2 ?
C22 C21 C26 120.0 . . ?
C22 C21 C31 116.24(18) . . ?
C26 C21 C31 123.73(18) . . ?
O3 C22 C23 118.7(2) . . ?
O3 C22 C21 121.1(2) . . ?
C23 C22 C21 120.0 . . ?
C22 C23 C24 120.0 . . ?
C22 C23 H23 120.0 . . ?
C24 C23 H23 120.0 . . ?
C25 C24 C23 120.0 . . ?
C25 C24 Rb1 79.34(8) . . ?
C23 C24 Rb1 87.62(8) . . ?
C25 C24 H24 120.0 . . ?
C23 C24 H24 120.0 . . ?
Rb1 C24 H24 103.1 . . ?
C26 C25 C24 120.0 . . ?
C26 C25 C30 120.0 . . ?
C24 C25 C30 120.0 . . ?
C26 C25 Rb1 88.17(11) . . ?
C24 C25 Rb1 78.28(9) . . ?
C30 C25 Rb1 103.59(8) . . ?
C27 C26 C25 120.0 . . ?
C27 C26 C21 120.0 . . ?
C25 C26 C21 120.0 . . ?
C26 C27 C28 120.0 . . ?
C26 C27 H27 120.0 . . ?
C28 C27 H27 120.0 . . ?
C29 C28 C27 120.0 . . ?
C29 C28 H28 120.0 . . ?
C27 C28 H28 120.0 . . ?
C30 C29 C28 120.0 . . ?
C30 C29 H29 120.0 . . ?
C28 C29 H29 120.0 . . ?
C29 C30 C25 120.0 . . ?
C29 C30 H30 120.0 . . ?
C25 C30 H30 120.0 . . ?
C32 O4 Rb1 135.8(2) . . ?
C32 C31 C36 120.0 . . ?
C32 C31 C21 116.56(18) . . ?
C36 C31 C21 123.36(18) . . ?
O4 C32 C33 116.8(2) . . ?
O4 C32 C31 122.9(2) . . ?
C33 C32 C31 120.0 . . ?
C34 C33 C32 120.0 . . ?
C34 C33 H33 120.0 . . ?
C32 C33 H33 120.0 . . ?
C33 C34 C35 120.0 . . ?
C33 C34 H34 120.0 . . ?
C35 C34 H34 120.0 . . ?
C36 C35 C34 120.0 . . ?
C36 C35 C40 120.0 . . ?
C34 C35 C40 120.0 . . ?
C37 C36 C35 120.0 . . ?
C37 C36 C31 120.0 . . ?
C35 C36 C31 120.0 . . ?
C37 C36 Rb1 78.08(9) . 2 ?
C35 C36 Rb1 92.71(11) . 2 ?
C31 C36 Rb1 99.16(8) . 2 ?
C36 C37 C38 120.0 . . ?
C36 C37 Rb1 79.93(8) . 2 ?
C38 C37 Rb1 91.79(9) . 2 ?
C36 C37 H37 120.0 . . ?
C38 C37 H37 120.0 . . ?
Rb1 C37 H37 98.3 2 . ?
C37 C38 C39 120.0 . . ?
C37 C38 H38 120.0 . . ?
C39 C38 H38 120.0 . . ?
C40 C39 C38 120.0 . . ?
C40 C39 H39 120.0 . . ?
C38 C39 H39 120.0 . . ?
C39 C40 C35 120.0 . . ?
C39 C40 H40 120.0 . . ?
C35 C40 H40 120.0 . . ?

loop_
_geom_bond_atom_site_label_1
_geom_bond_atom_site_label_2
_geom_bond_distance
_geom_bond_site_symmetry_2
_geom_bond_publ_flag
Rb1 O3 2.793(4) 2 ?
Rb1 O2 2.880(4) . ?
Rb1 C16 3.398(2) . ?
Rb1 C15 3.504(3) . ?
Rb1 C11 3.511(3) . ?
Rb1 C24 3.575(4) . ?
Rb1 C25 3.588(3) . ?
Rb1 O4 3.620(4) . ?
Rb1 C37 3.632(10) 2 ?
Rb1 C36 3.654(10) 2 ?
Rb1 C14 3.714(4) . ?
Rb1 C12 3.721(3) . ?
Rb1 H200 3.2527 . ?
Rb1 H300 2.8129 . ?
O1 C12 1.365(4) . ?
O1 H400 1.3480 . ?
C1 C2 1.3900 . ?
C1 C6 1.3900 . ?
C1 C11 1.546(3) . ?
C2 O2 1.366(4) . ?
C2 C3 1.3900 . ?
C3 C4 1.3900 . ?
C3 H3 0.9300 . ?
C4 C5 1.3900 . ?
C4 H4 0.9300 . ?
C5 C6 1.3900 . ?
C5 C10 1.3900 . ?
C6 C7 1.3900 . ?
C7 C8 1.3900 . ?
C7 H7 0.9300 . ?
C8 C9 1.3900 . ?
C8 H8 0.9300 . ?
C9 C10 1.3900 . ?
C9 H9 0.9300 . ?
C10 H10 0.9300 . ?
O2 H200 0.9455 . ?
C11 C12 1.3900 . ?
C11 C16 1.3900 . ?
C12 C13 1.3900 . ?
C13 C14 1.3900 . ?
C13 H13 0.9300 . ?
C14 C15 1.3900 . ?
C14 H14 0.9300 . ?
C15 C16 1.3900 . ?
C15 C20 1.3900 . ?
C16 C17 1.3900 . ?
C17 C18 1.3900 . ?
C17 H17 0.9300 . ?
C18 C19 1.3900 . ?
C18 H18 0.9300 . ?
C19 C20 1.3900 . ?
C19 H19 0.9300 . ?
C20 H20 0.9300 . ?
O3 C22 1.364(4) . ?
O3 Rb1 2.793(4) 2 ?
C21 C22 1.3900 . ?
C21 C26 1.3900 . ?
C21 C31 1.547(3) . ?
C22 C23 1.3900 . ?
C23 C24 1.3900 . ?
C23 H23 0.9300 . ?
C24 C25 1.3900 . ?
C24 H24 0.9300 . ?
C25 C26 1.3900 . ?
C25 C30 1.3900 . ?
C26 C27 1.3900 . ?
C27 C28 1.3900 . ?
C27 H27 0.9300 . ?
C28 C29 1.3900 . ?
C28 H28 0.9300 . ?
C29 C30 1.3900 . ?
C29 H29 0.9300 . ?
C30 H30 0.9300 . ?
O4 C32 1.371(4) . ?
C31 C32 1.3900 . ?
C31 C36 1.3900 . ?
C32 C33 1.3900 . ?
C33 C34 1.3900 . ?
C33 H33 0.9300 . ?
C34 C35 1.3900 . ?
C34 H34 0.9300 . ?
C35 C36 1.3900 . ?
C35 C40 1.3900 . ?
C36 C37 1.3900 . ?
C36 Rb1 3.654(2) 2 ?
C37 C38 1.3900 . ?
C37 Rb1 3.632(4) 2 ?
C37 H37 0.9300 . ?
C38 C39 1.3900 . ?
C38 H38 0.9300 . ?
C39 C40 1.3900 . ?
C39 H39 0.9300 . ?
C40 H40 0.9300 . ?
